data_1569699
loop_
_publ_author_name
'Bolotova, Iumzhana A.'
'Ustyuzhanin, Alexander O.'
'Sergeeva, Ekaterina S.'
'Faizdrakhmanova, Anna A.'
'Hai, Yu'
'Stepanov, Andrey V.'
'Ushakov, Igor A.'
'Lyssenko, Konstantin A.'
'You, Lei'
'Lvov, Andrey G.'

_publ_section_title
;
 2,3-Diarylmaleate salts as a versatile class of diarylethenes with a full
 spectrum of photoactivity in water.
;
_journal_issue 35
_journal_name_full 'Chemical science'
_journal_page_first 9553
_journal_page_last 9559
_journal_paper_doi 10.1039/d3sc02165c
_journal_volume 14
_journal_year 2023
_chemical_formula_moiety 'C18 H16 O4'
_chemical_formula_sum 'C18 H16 O4'
_chemical_formula_weight 296.31
_space_group_crystal_system monoclinic
_space_group_IT_number 14
_space_group_name_Hall '-P 2yn'
_space_group_name_H-M_alt 'P 1 21/n 1'
_atom_sites_solution_hydrogens geom
_atom_sites_solution_primary dual
_atom_sites_solution_secondary difmap
_audit_creation_method SHELXL-2018/3
_audit_update_record
;
2023-04-11 deposited with the CCDC.	2023-08-18 downloaded from the CCDC.
;
_cell_angle_alpha 90
_cell_angle_beta 93.799(2)
_cell_angle_gamma 90
_cell_formula_units_Z 4
_cell_length_a 8.7095(4)
_cell_length_b 8.6086(4)
_cell_length_c 19.3283(8)
_cell_measurement_reflns_used 2670
_cell_measurement_temperature 110(2)
_cell_measurement_theta_max 30.2
_cell_measurement_theta_min 2.5
_cell_volume 1445.99(11)
_computing_structure_refinement 'SHELXL-2018/3 (Sheldrick, 2018)'
_diffrn_ambient_temperature 110(2)
_diffrn_measured_fraction_theta_full 0.999
_diffrn_measured_fraction_theta_max 0.999
_diffrn_measurement_device_type 'Bruker D8 Quest with Photon III detector'
_diffrn_measurement_method '\f and \w shutterless scans'
_diffrn_radiation_type MoK\a
_diffrn_radiation_wavelength 0.71073
_diffrn_reflns_av_R_equivalents 0.0694
_diffrn_reflns_av_unetI/netI 0.0690
_diffrn_reflns_Laue_measured_fraction_full 0.999
_diffrn_reflns_Laue_measured_fraction_max 0.999
_diffrn_reflns_limit_h_max 11
_diffrn_reflns_limit_h_min -11
_diffrn_reflns_limit_k_max 11
_diffrn_reflns_limit_k_min -9
_diffrn_reflns_limit_l_max 26
_diffrn_reflns_limit_l_min -26
_diffrn_reflns_number 13735
_diffrn_reflns_point_group_measured_fraction_full 0.999
_diffrn_reflns_point_group_measured_fraction_max 0.999
_diffrn_reflns_theta_full 25.242
_diffrn_reflns_theta_max 28.991
_diffrn_reflns_theta_min 2.112
_diffrn_source 'micro-focus sealed X-ray tube'
_exptl_absorpt_coefficient_mu 0.096
_exptl_absorpt_correction_T_max 0.8622
_exptl_absorpt_correction_T_min 0.7650
_exptl_absorpt_correction_type multi-scan
_exptl_absorpt_process_details
;
 SADABS 2016/2: Krause, L., Herbst-Irmer, R., Sheldrick G.M. & Stalke D.,
 J. Appl. Cryst. 48 (2015) 3-10
;
_exptl_crystal_colour colorless
_exptl_crystal_density_diffrn 1.361
_exptl_crystal_description block
_exptl_crystal_F_000 624
_exptl_crystal_size_max 0.340
_exptl_crystal_size_mid 0.280
_exptl_crystal_size_min 0.230
_refine_diff_density_max 0.336
_refine_diff_density_min -0.326
_refine_diff_density_rms 0.072
_refine_ls_extinction_method none
_refine_ls_goodness_of_fit_ref 1.001
_refine_ls_hydrogen_treatment mixed
_refine_ls_matrix_type full
_refine_ls_number_parameters 201
_refine_ls_number_reflns 3843
_refine_ls_number_restraints 0
_refine_ls_restrained_S_all 1.001
_refine_ls_R_factor_all 0.0907
_refine_ls_R_factor_gt 0.0576
_refine_ls_shift/su_max 0.000
_refine_ls_shift/su_mean 0.000
_refine_ls_structure_factor_coef Fsqd
_refine_ls_weighting_details 'w=1/[\s^2^(Fo^2^)+(0.0530P)^2^+1.2524P] where P=(Fo^2^+2Fc^2^)/3'
_refine_ls_weighting_scheme calc
_refine_ls_wR_factor_gt 0.1263
_refine_ls_wR_factor_ref 0.1457
_reflns_Friedel_coverage 0.000
_reflns_number_gt 2727
_reflns_number_total 3843
_reflns_threshold_expression 'I > 2\s(I)'
_cod_data_source_file d3sc02165c2.cif
_cod_data_source_block b
_cod_depositor_comments 'Adding full bibliography for 1569699--1569704.cif.'
_cod_original_sg_symbol_H-M 'P 21/n'
_cod_database_code 1569699
_shelx_shelxl_version_number 2018/3
_shelx_space_group_comment
;
The symmetry employed for this shelxl refinement is uniquely defined
by the following loop, which should always be used as a source of
symmetry information in preference to the above space-group names.
They are only intended as comments.
;
_shelx_estimated_absorpt_t_min 0.968
_shelx_estimated_absorpt_t_max 0.978

loop_
_space_group_symop_operation_xyz
'x, y, z'
'-x+1/2, y+1/2, -z+1/2'
'-x, -y, -z'
'x-1/2, -y-1/2, z-1/2'

loop_
_atom_site_label
_atom_site_type_symbol
_atom_site_fract_x
_atom_site_fract_y
_atom_site_fract_z
_atom_site_U_iso_or_equiv
_atom_site_adp_type
_atom_site_occupancy
_atom_site_site_symmetry_order
_atom_site_calc_flag
_atom_site_refinement_flags_posn
_atom_site_refinement_flags_adp
_atom_site_refinement_flags_occupancy
_atom_site_disorder_assembly
_atom_site_disorder_group
O1 O 0.25262(15) 0.90433(16) 0.51469(7) 0.0187(3) Uani 1 1 d . . . . .
C1 C 0.3089(2) 0.7152(2) 0.60318(9) 0.0122(3) Uani 1 1 d . . . . .
O2 O 0.15309(15) 0.93233(15) 0.61821(7) 0.0161(3) Uani 1 1 d . . . . .
C2 C 0.2339(2) 0.5801(2) 0.60779(9) 0.0124(3) Uani 1 1 d . . . . .
O3 O 0.00267(15) 0.66395(16) 0.54480(7) 0.0190(3) Uani 1 1 d . . . . .
C3 C 0.4714(2) 0.7426(2) 0.62911(9) 0.0124(3) Uani 1 1 d . . . . .
O4 O -0.00399(15) 0.45708(16) 0.61540(7) 0.0191(3) Uani 1 1 d . . . . .
C4 C 0.5729(2) 0.8217(2) 0.58857(10) 0.0149(4) Uani 1 1 d . . . . .
H4A H 0.539417 0.853948 0.543030 0.018 Uiso 1 1 calc R U . . .
C5 C 0.7218(2) 0.8537(2) 0.61415(11) 0.0185(4) Uani 1 1 d . . . . .
H5A H 0.790430 0.905816 0.585776 0.022 Uiso 1 1 calc R U . . .
C6 C 0.7712(2) 0.8100(2) 0.68075(11) 0.0214(4) Uani 1 1 d . . . . .
H6A H 0.873013 0.833134 0.698372 0.026 Uiso 1 1 calc R U . . .
C7 C 0.6709(2) 0.7321(2) 0.72191(10) 0.0200(4) Uani 1 1 d . . . . .
H7A H 0.704423 0.701900 0.767731 0.024 Uiso 1 1 calc R U . . .
C8 C 0.5226(2) 0.6984(2) 0.69624(10) 0.0162(4) Uani 1 1 d . . . . .
H8A H 0.454997 0.644730 0.724530 0.019 Uiso 1 1 calc R U . . .
C9 C 0.3129(2) 0.4347(2) 0.63233(9) 0.0127(4) Uani 1 1 d . . . . .
C10 C 0.2877(2) 0.3681(2) 0.69657(10) 0.0155(4) Uani 1 1 d . . . . .
H10A H 0.216741 0.414614 0.725572 0.019 Uiso 1 1 calc R U . . .
C11 C 0.3657(2) 0.2347(2) 0.71809(10) 0.0156(4) Uani 1 1 d . . . . .
H11A H 0.349867 0.191856 0.762333 0.019 Uiso 1 1 calc R U . . .
C12 C 0.4669(2) 0.1631(2) 0.67567(10) 0.0162(4) Uani 1 1 d . . . . .
H12A H 0.518599 0.070400 0.690348 0.019 Uiso 1 1 calc R U . . .
C13 C 0.4919(2) 0.2277(2) 0.61175(10) 0.0159(4) Uani 1 1 d . . . . .
H13A H 0.561131 0.179451 0.582414 0.019 Uiso 1 1 calc R U . . .
C14 C 0.4158(2) 0.3630(2) 0.59057(10) 0.0148(4) Uani 1 1 d . . . . .
H14A H 0.434387 0.407201 0.546878 0.018 Uiso 1 1 calc R U . . .
C15 C 0.2324(2) 0.8586(2) 0.57192(10) 0.0135(4) Uani 1 1 d . . . . .
C16 C 0.0852(2) 1.0792(2) 0.59478(11) 0.0198(4) Uani 1 1 d . . . . .
H16A H 0.028997 1.125012 0.632020 0.030 Uiso 1 1 calc R U . . .
H16B H 0.014208 1.061119 0.554110 0.030 Uiso 1 1 calc R U . . .
H16C H 0.166843 1.150416 0.582414 0.030 Uiso 1 1 calc R U . . .
C17 C 0.0661(2) 0.5738(2) 0.58486(9) 0.0143(4) Uani 1 1 d . . . . .
C18 C -0.1667(2) 0.4373(2) 0.59724(11) 0.0209(4) Uani 1 1 d . . . . .
H18A H -0.2161(8) 0.4022(17) 0.6364(6) 0.031 Uiso 1 1 calc R U . . .
H18B H -0.1806(3) 0.3636(16) 0.5612(8) 0.031 Uiso 1 1 calc R U . . .
H18C H -0.2097(8) 0.5334(14) 0.5823(8) 0.031 Uiso 1 1 calc R U . . .

loop_
_atom_site_aniso_label
_atom_site_aniso_U_11
_atom_site_aniso_U_22
_atom_site_aniso_U_33
_atom_site_aniso_U_23
_atom_site_aniso_U_13
_atom_site_aniso_U_12
O1 0.0198(7) 0.0208(7) 0.0158(7) 0.0065(6) 0.0023(5) 0.0023(5)
C1 0.0139(8) 0.0134(8) 0.0093(8) 0.0016(7) 0.0013(6) 0.0018(6)
O2 0.0190(6) 0.0136(6) 0.0157(7) -0.0003(5) -0.0001(5) 0.0030(5)
C2 0.0147(8) 0.0141(8) 0.0085(8) 0.0007(7) 0.0017(6) 0.0016(6)
O3 0.0165(6) 0.0192(7) 0.0209(7) 0.0032(6) -0.0024(5) 0.0015(5)
C3 0.0131(8) 0.0104(8) 0.0136(9) -0.0014(7) 0.0004(6) 0.0000(6)
O4 0.0135(6) 0.0204(7) 0.0231(7) 0.0051(6) -0.0010(5) -0.0048(5)
C4 0.0165(8) 0.0137(8) 0.0145(9) 0.0011(7) 0.0020(7) 0.0012(7)
C5 0.0177(9) 0.0152(9) 0.0227(10) 0.0030(7) 0.0029(8) 0.0001(7)
C6 0.0145(9) 0.0222(10) 0.0269(11) 0.0006(8) -0.0023(8) -0.0004(7)
C7 0.0213(9) 0.0214(10) 0.0166(9) 0.0030(8) -0.0043(8) -0.0006(8)
C8 0.0180(9) 0.0168(9) 0.0137(9) 0.0006(7) 0.0001(7) -0.0005(7)
C9 0.0127(8) 0.0096(8) 0.0155(9) -0.0006(7) -0.0010(7) -0.0009(6)
C10 0.0169(8) 0.0145(9) 0.0154(9) 0.0005(7) 0.0024(7) -0.0003(7)
C11 0.0207(9) 0.0151(9) 0.0108(8) 0.0034(7) -0.0012(7) -0.0010(7)
C12 0.0164(8) 0.0118(8) 0.0198(10) -0.0007(7) -0.0023(7) -0.0003(7)
C13 0.0137(8) 0.0155(9) 0.0186(9) -0.0019(7) 0.0011(7) -0.0011(7)
C14 0.0152(8) 0.0152(9) 0.0143(9) 0.0005(7) 0.0027(7) -0.0024(7)
C15 0.0124(8) 0.0119(8) 0.0159(9) 0.0001(7) -0.0012(7) -0.0019(6)
C16 0.0191(9) 0.0107(8) 0.0290(11) -0.0016(8) -0.0028(8) 0.0026(7)
C17 0.0148(8) 0.0138(8) 0.0145(9) -0.0030(7) 0.0018(7) -0.0004(7)
C18 0.0126(9) 0.0218(10) 0.0281(11) 0.0016(8) 0.0004(8) -0.0047(7)

loop_
_atom_type_symbol
_atom_type_description
_atom_type_scat_dispersion_real
_atom_type_scat_dispersion_imag
_atom_type_scat_source
C C 0.0033 0.0016 'International Tables Vol C Tables 4.2.6.8 and 6.1.1.4'
H H 0.0000 0.0000 'International Tables Vol C Tables 4.2.6.8 and 6.1.1.4'
O O 0.0106 0.0060 'International Tables Vol C Tables 4.2.6.8 and 6.1.1.4'

loop_
_geom_angle_atom_site_label_1
_geom_angle_atom_site_label_2
_geom_angle_atom_site_label_3
_geom_angle
_geom_angle_site_symmetry_1
_geom_angle_site_symmetry_3
_geom_angle_publ_flag
C2 C1 C3 124.89(16) . . ?
C2 C1 C15 122.16(16) . . ?
C3 C1 C15 112.93(15) . . ?
C15 O2 C16 115.10(15) . . ?
C1 C2 C9 122.25(16) . . ?
C1 C2 C17 118.78(16) . . ?
C9 C2 C17 118.93(15) . . ?
C8 C3 C4 118.63(16) . . ?
C8 C3 C1 120.50(16) . . ?
C4 C3 C1 120.75(16) . . ?
C17 O4 C18 116.78(15) . . ?
C5 C4 C3 120.60(17) . . ?
C5 C4 H4A 119.7 . . ?
C3 C4 H4A 119.7 . . ?
C6 C5 C4 120.30(18) . . ?
C6 C5 H5A 119.8 . . ?
C4 C5 H5A 119.8 . . ?
C5 C6 C7 119.71(18) . . ?
C5 C6 H6A 120.1 . . ?
C7 C6 H6A 120.1 . . ?
C8 C7 C6 120.13(18) . . ?
C8 C7 H7A 119.9 . . ?
C6 C7 H7A 119.9 . . ?
C7 C8 C3 120.63(18) . . ?
C7 C8 H8A 119.7 . . ?
C3 C8 H8A 119.7 . . ?
C14 C9 C10 118.60(16) . . ?
C14 C9 C2 119.35(16) . . ?
C10 C9 C2 122.05(16) . . ?
C11 C10 C9 120.28(18) . . ?
C11 C10 H10A 119.9 . . ?
C9 C10 H10A 119.9 . . ?
C10 C11 C12 120.65(18) . . ?
C10 C11 H11A 119.7 . . ?
C12 C11 H11A 119.7 . . ?
C13 C12 C11 119.47(17) . . ?
C13 C12 H12A 120.3 . . ?
C11 C12 H12A 120.3 . . ?
C12 C13 C14 119.97(18) . . ?
C12 C13 H13A 120.0 . . ?
C14 C13 H13A 120.0 . . ?
C13 C14 C9 121.01(17) . . ?
C13 C14 H14A 119.5 . . ?
C9 C14 H14A 119.5 . . ?
O1 C15 O2 125.46(17) . . ?
O1 C15 C1 123.37(17) . . ?
O2 C15 C1 110.90(15) . . ?
O2 C16 H16A 109.5 . . ?
O2 C16 H16B 109.5 . . ?
H16A C16 H16B 109.5 . . ?
O2 C16 H16C 109.5 . . ?
H16A C16 H16C 109.5 . . ?
H16B C16 H16C 109.5 . . ?
O3 C17 O4 124.51(17) . . ?
O3 C17 C2 124.25(17) . . ?
O4 C17 C2 111.22(15) . . ?
O4 C18 H18A 109.5 . . ?
O4 C18 H18B 109.5 . . ?
H18A C18 H18B 109.5 . . ?
O4 C18 H18C 109.5 . . ?
H18A C18 H18C 109.5 . . ?
H18B C18 H18C 109.5 . . ?

loop_
_geom_bond_atom_site_label_1
_geom_bond_atom_site_label_2
_geom_bond_distance
_geom_bond_site_symmetry_2
_geom_bond_publ_flag
O1 C15 1.198(2) . ?
C1 C2 1.340(2) . ?
C1 C3 1.489(2) . ?
C1 C15 1.510(2) . ?
O2 C15 1.327(2) . ?
O2 C16 1.455(2) . ?
C2 C9 1.490(2) . ?
C2 C17 1.500(2) . ?
O3 C17 1.204(2) . ?
C3 C8 1.397(3) . ?
C3 C4 1.397(3) . ?
O4 C17 1.333(2) . ?
O4 C18 1.448(2) . ?
C4 C5 1.385(3) . ?
C4 H4A 0.9500 . ?
C5 C6 1.382(3) . ?
C5 H5A 0.9500 . ?
C6 C7 1.392(3) . ?
C6 H6A 0.9500 . ?
C7 C8 1.383(3) . ?
C7 H7A 0.9500 . ?
C8 H8A 0.9500 . ?
C9 C14 1.390(3) . ?
C9 C10 1.398(3) . ?
C10 C11 1.384(3) . ?
C10 H10A 0.9500 . ?
C11 C12 1.387(3) . ?
C11 H11A 0.9500 . ?
C12 C13 1.385(3) . ?
C12 H12A 0.9500 . ?
C13 C14 1.388(3) . ?
C13 H13A 0.9500 . ?
C14 H14A 0.9500 . ?
C16 H16A 0.9800 . ?
C16 H16B 0.9800 . ?
C16 H16C 0.9800 . ?
C18 H18A 0.945(13) . ?
C18 H18B 0.945(13) . ?
C18 H18C 0.945(13) . ?

loop_
_geom_torsion_atom_site_label_1
_geom_torsion_atom_site_label_2
_geom_torsion_atom_site_label_3
_geom_torsion_atom_site_label_4
_geom_torsion
_geom_torsion_site_symmetry_1
_geom_torsion_site_symmetry_2
_geom_torsion_site_symmetry_3
_geom_torsion_site_symmetry_4
_geom_torsion_publ_flag
C3 C1 C2 C9 -7.6(3) . . . . ?
C15 C1 C2 C9 174.00(16) . . . . ?
C3 C1 C2 C17 174.76(16) . . . . ?
C15 C1 C2 C17 -3.6(3) . . . . ?
C2 C1 C3 C8 -49.2(3) . . . . ?
C15 C1 C3 C8 129.25(18) . . . . ?
C2 C1 C3 C4 134.9(2) . . . . ?
C15 C1 C3 C4 -46.6(2) . . . . ?
C8 C3 C4 C5 0.9(3) . . . . ?
C1 C3 C4 C5 176.84(17) . . . . ?
C3 C4 C5 C6 -1.2(3) . . . . ?
C4 C5 C6 C7 0.7(3) . . . . ?
C5 C6 C7 C8 0.0(3) . . . . ?
C6 C7 C8 C3 -0.3(3) . . . . ?
C4 C3 C8 C7 -0.2(3) . . . . ?
C1 C3 C8 C7 -176.10(18) . . . . ?
C1 C2 C9 C14 -70.1(2) . . . . ?
C17 C2 C9 C14 107.4(2) . . . . ?
C1 C2 C9 C10 109.4(2) . . . . ?
C17 C2 C9 C10 -73.0(2) . . . . ?
C14 C9 C10 C11 0.9(3) . . . . ?
C2 C9 C10 C11 -178.65(17) . . . . ?
C9 C10 C11 C12 -1.6(3) . . . . ?
C10 C11 C12 C13 1.2(3) . . . . ?
C11 C12 C13 C14 -0.1(3) . . . . ?
C12 C13 C14 C9 -0.7(3) . . . . ?
C10 C9 C14 C13 0.3(3) . . . . ?
C2 C9 C14 C13 179.80(16) . . . . ?
C16 O2 C15 O1 1.0(3) . . . . ?
C16 O2 C15 C1 175.18(14) . . . . ?
C2 C1 C15 O1 -102.7(2) . . . . ?
C3 C1 C15 O1 78.7(2) . . . . ?
C2 C1 C15 O2 82.9(2) . . . . ?
C3 C1 C15 O2 -95.60(18) . . . . ?
C18 O4 C17 O3 1.4(3) . . . . ?
C18 O4 C17 C2 -179.53(16) . . . . ?
C1 C2 C17 O3 22.6(3) . . . . ?
C9 C2 C17 O3 -155.04(18) . . . . ?
C1 C2 C17 O4 -156.40(17) . . . . ?
C9 C2 C17 O4 25.9(2) . . . . ?
